data_1532645
loop_
_publ_author_name
'Cui Xiaobing'
'Xu Jiqing'
'Ding Lan'
'Ding Hong'
'Yang Guoyu'
'Ye Ling'

_publ_section_title
;
 Hydrothermal synthesis, crystal structure and characterization of (Zn (H2
 O)4)2 (H2 As6 V15 O42 (H2 O)) * 2(H2 O)
;
_journal_name_full 'Journal of Molecular Structure'
_journal_page_first 131
_journal_page_last 137
_journal_volume 660
_journal_year 2003
_chemical_formula_sum 'As6 H24 O53 V15 Zn2'
_chemical_name_systematic '(Zn (H2 O)4)2 (H2 As6 V15 O42 (H2 O)) (H2 O)2'
_space_group_IT_number 146
_symmetry_space_group_name_Hall 'R 3'
_symmetry_space_group_name_H-M 'R 3 :H'
_cell_angle_alpha 90
_cell_angle_beta 90
_cell_angle_gamma 120
_cell_formula_units_Z 3
_cell_length_a 12.0601
_cell_length_b 12.0601
_cell_length_c 33.97
_cell_volume 4278.859
_citation_journal_id_ASTM JMOSB4
_cod_data_source_file CuiXiaobing_JMOSB4_2003_1598.cif
_cod_data_source_block H24As6O53V15Zn2
_cod_original_formula_sum 'H24 As6 O53 V15 Zn2'
_cod_database_code 1532645

loop_
_symmetry_equiv_pos_as_xyz
x,y,z
-y,x-y,z
-x+y,-x,z
x+2/3,y+1/3,z+1/3
-y+2/3,x-y+1/3,z+1/3
-x+y+2/3,-x+1/3,z+1/3
x+1/3,y+2/3,z+2/3
-y+1/3,x-y+2/3,z+2/3
-x+y+1/3,-x+2/3,z+2/3

loop_
_atom_site_label
_atom_site_type_symbol
_atom_site_fract_x
_atom_site_fract_y
_atom_site_fract_z
_atom_site_occupancy
_atom_site_U_iso_or_equiv
V3 V+4 0.8564 0.3603 0.2005 1 0.0
O20 O-2 0.5293 0.1616 0.4741 1 0.0
O4 O-2 0.0777 0.4251 0.3825 1 0.0
O11 O-2 0.8569 0.2184 0.3418 1 0.0
O12 O-2 0.6884 0.2114 0.1957 1 0.0
O5 O-2 -0.068 0.3709 0.1593 1 0.0
O8 O-2 0.1505 0.6599 0.2898 0.64 0.0
V1 V+4 0.7174 0.0927 0.2248 1 0.0
V2 V+4 -0.038 0.4 0.3539 1 0.0
O14 O-2 0.7393 0.0569 0.2797 1 0.0
O10 O-2 0.5998 0.0352 0.3439 1 0.0
O3 O-2 0.875 0.6112 0.4176 1 0.0
Zn2 Zn+2 0.6667 0.3333 0.4959 1 0.0
Zn1 Zn+2 0.3333 0.6667 0.419 1 0.0
O13 O-2 0.8765 0.2441 0.2359 1 0.0
As2 As+3 0.1047 0.5152 0.2614 1 0.0
O16 O-2 0.6667 0.3333 0.285 0.5 0.0
O18 O-2 0.1666 0.647 0.4394 1 0.0
O6 O-2 -0.0287 0.505 0.2358 1 0.0
O1 O-2 0.7362 -0.0051 0.1962 1 0.0
V5 V+4 -0.0869 0.2129 0.2888 1 0.0
V4 V+4 0.813 0.531 0.3782 1 0.0
O19 O-2 0.3333 0.6667 0.3627 1 0.0
As1 As+3 0.6524 -0.0544 0.3168 1 0.0
O7 O-2 0.6292 0.443 0.3843 1 0.0
O15 O-2 0.018 0.4046 0.2987 1 0.0
O2 O-2 0.0114 0.1635 0.2881 1 0.0
O22 O-2 0.613 0.799 0.208 0.5 0.0
O21 O-2 0.6667 0.3333 0.5518 1 0.0
O9 O-2 0.0324 0.5703 0.289 0.36 0.0
O17 O-2 0 0 0.4107 1 0.0
